data_2212220
loop_
_publ_author_name
'Makowski, Maciej'
'Lisowski, Marek'
'Miko\/lajczyk, Iwona'
'Lis, Tadeusz'

_publ_section_title
;<i>N</i>-[<i>tert</i>-Butoxycarbonylglycyl-(<i>Z</i>)-\a,\b-dehydrophenylalanylglycyl-(<i>Z</i>)-\a,\b-dehydrophenylalanyl]glycine
 methyl ester
;
_journal_coeditor_code HG2166
_journal_issue 2
_journal_name_full 'Acta Crystallographica Section E'
_journal_page_first o989
_journal_page_last o991
_journal_paper_doi 10.1107/S1600536807002966
_journal_volume 63
_journal_year 2007
_chemical_formula_iupac 'C30 H35 N5 O8'
_chemical_formula_moiety 'C30 H35 N5 O8'
_chemical_formula_sum 'C30 H35 N5 O8'
_chemical_formula_weight 593.63
_chemical_name_systematic
;
N-[tert-Butoxycarbonylglycyl-(Z)-\a,\b-dehydrophenylalanylglycyl-
(Z)-\a,\b-dehydrophenylalanyl]glycine methyl ester
;
_space_group_IT_number 4
_symmetry_cell_setting monoclinic
_symmetry_space_group_name_Hall 'P 2yb'
_symmetry_space_group_name_H-M 'P 1 21 1'
_atom_sites_solution_hydrogens geom
_atom_sites_solution_primary direct
_atom_sites_solution_secondary difmap
_audit_creation_method SHELXL-97
_cell_angle_alpha 90.00
_cell_angle_beta 90.23(3)
_cell_angle_gamma 90.00
_cell_formula_units_Z 2
_cell_length_a 10.127(3)
_cell_length_b 10.036(3)
_cell_length_c 14.700(4)
_cell_measurement_reflns_used 10292
_cell_measurement_temperature 100(2)
_cell_measurement_theta_max 75
_cell_measurement_theta_min 4
_cell_volume 1494.0(7)
_computing_cell_refinement 'CrysAlis CCD'
_computing_data_collection 'CrysAlis CCD (Oxford Diffraction, 2003)'
_computing_data_reduction 'CrysAlis RED (Oxford Diffraction, 2003)'
_computing_molecular_graphics 'SHELXTL (Bruker, 1997)'
_computing_publication_material SHELXL97
_computing_structure_refinement 'SHELXL97 (Sheldrick, 1997)'
_computing_structure_solution 'SHELXS97 (Sheldrick, 1997)'
_diffrn_ambient_temperature 100(2)
_diffrn_measured_fraction_theta_full 0.954
_diffrn_measured_fraction_theta_max 0.920
_diffrn_measurement_device_type 'Xcalibur PX \k-geometry diffractometer with CCD detector'
_diffrn_measurement_method '\w and \f'
_diffrn_radiation_monochromator graphite
_diffrn_radiation_source 'fine-focus sealed tube'
_diffrn_radiation_type CuK\a
_diffrn_radiation_wavelength 1.5418
_diffrn_reflns_av_R_equivalents 0.0282
_diffrn_reflns_av_sigmaI/netI 0.0282
_diffrn_reflns_limit_h_max 12
_diffrn_reflns_limit_h_min -10
_diffrn_reflns_limit_k_max 8
_diffrn_reflns_limit_k_min -12
_diffrn_reflns_limit_l_max 13
_diffrn_reflns_limit_l_min -18
_diffrn_reflns_number 8750
_diffrn_reflns_theta_full 67.50
_diffrn_reflns_theta_max 75.32
_diffrn_reflns_theta_min 4.37
_diffrn_standards_decay_% 0
_diffrn_standards_number 0
_exptl_absorpt_coefficient_mu 0.805
_exptl_absorpt_correction_T_max 0.966
_exptl_absorpt_correction_T_min 0.842
_exptl_absorpt_correction_type numerical
_exptl_absorpt_process_details '(CrysAlis RED; Oxford Diffraction, 2003)'
_exptl_crystal_colour colourless
_exptl_crystal_density_diffrn 1.320
_exptl_crystal_density_method 'not measured'
_exptl_crystal_description needle
_exptl_crystal_F_000 628
_exptl_crystal_size_max 0.29
_exptl_crystal_size_mid 0.11
_exptl_crystal_size_min 0.04
_refine_diff_density_max 0.20
_refine_diff_density_min -0.21
_refine_ls_extinction_coef 0.0065(8)
_refine_ls_extinction_expression Fc^*^=kFc[1+0.001xFc^2^\l^3^/sin(2\q)]^-1/4^
_refine_ls_extinction_method SHELXL97
_refine_ls_goodness_of_fit_ref 1.123
_refine_ls_hydrogen_treatment constr
_refine_ls_matrix_type full
_refine_ls_number_parameters 389
_refine_ls_number_reflns 3011
_refine_ls_number_restraints 1
_refine_ls_restrained_S_all 1.123
_refine_ls_R_factor_all 0.0406
_refine_ls_R_factor_gt 0.0378
_refine_ls_shift/su_max 0.008
_refine_ls_shift/su_mean 0.001
_refine_ls_structure_factor_coef Fsqd
_refine_ls_weighting_details 'calc w=1/[\s^2^(Fo^2^)+(0.0714P)^2^] where P=(Fo^2^+2Fc^2^)/3'
_refine_ls_weighting_scheme calc
_refine_ls_wR_factor_gt 0.0993
_refine_ls_wR_factor_ref 0.1019
_reflns_number_gt 2792
_reflns_number_total 3011
_reflns_threshold_expression I>2\s(I)
_cod_data_source_file hg2166.cif
_cod_data_source_block I
_cod_original_sg_symbol_H-M 'P 21'
_cod_database_code 2212220
_cod_database_fobs_code 2212220

loop_
_symmetry_equiv_pos_as_xyz
'x, y, z'
'-x, y+1/2, -z'

loop_
_atom_site_type_symbol
_atom_site_label
_atom_site_fract_x
_atom_site_fract_y
_atom_site_fract_z
_atom_site_U_iso_or_equiv
_atom_site_adp_type
_atom_site_calc_flag
_atom_site_refinement_flags
_atom_site_occupancy
N N1 0.3160(2) 0.4731(2) 0.83165(15) 0.0243(5) Uani d . 1
H H1 0.2619 0.4092 0.8485 0.029 Uiso calc R 1
C C6 0.3605(2) 0.4802(3) 0.73796(17) 0.0232(5) Uani d . 1
H H6A 0.3739 0.5745 0.7206 0.028 Uiso calc R 1
H H6B 0.2921 0.4420 0.6973 0.028 Uiso calc R 1
C C7 0.4891(2) 0.4039(2) 0.72633(16) 0.0176(5) Uani d . 1
O O3 0.49140(17) 0.28116(19) 0.73621(12) 0.0217(4) Uani d . 1
N N2 0.5978(2) 0.4753(2) 0.70695(14) 0.0197(4) Uani d . 1
H H2 0.5919 0.5625 0.7020 0.024 Uiso calc R 1
C C8 0.7224(2) 0.4120(3) 0.69428(18) 0.0203(5) Uani d . 1
C C9 0.8326(2) 0.4444(3) 0.74036(18) 0.0222(5) Uani d . 1
H H9A 0.9083 0.3944 0.7234 0.027 Uiso calc R 1
C C10 0.8570(3) 0.5426(3) 0.81195(18) 0.0235(5) Uani d . 1
C C15 0.9886(3) 0.5753(3) 0.8302(2) 0.0330(6) Uani d . 1
H H15A 1.0569 0.5309 0.7980 0.040 Uiso calc R 1
C C14 1.0215(3) 0.6709(4) 0.8942(2) 0.0388(7) Uani d . 1
H H14A 1.1117 0.6928 0.9044 0.047 Uiso calc R 1
C C13 0.9244(3) 0.7347(3) 0.9431(2) 0.0359(7) Uani d . 1
H H13A 0.9469 0.8003 0.9871 0.043 Uiso calc R 1
C C12 0.7936(3) 0.7019(3) 0.9272(2) 0.0309(6) Uani d . 1
H H12A 0.7263 0.7448 0.9612 0.037 Uiso calc R 1
C C11 0.7589(3) 0.6074(3) 0.86241(19) 0.0263(6) Uani d . 1
H H11A 0.6685 0.5867 0.8522 0.032 Uiso calc R 1
C C16 0.7291(2) 0.3071(2) 0.62268(17) 0.0199(5) Uani d . 1
O O4 0.81400(18) 0.21824(18) 0.62395(14) 0.0247(4) Uani d . 1
N N3 0.6370(2) 0.3148(2) 0.55606(14) 0.0206(4) Uani d . 1
H H3 0.5829 0.3834 0.5542 0.025 Uiso calc R 1
C C17 0.6264(3) 0.2115(2) 0.48779(17) 0.0210(5) Uani d . 1
H H17A 0.7131 0.2014 0.4577 0.025 Uiso calc R 1
H H17B 0.5620 0.2403 0.4410 0.025 Uiso calc R 1
C C18 0.5840(2) 0.0766(2) 0.52411(16) 0.0176(5) Uani d . 1
O O5 0.59050(17) -0.02280(19) 0.47482(12) 0.0222(4) Uani d . 1
N N4 0.5418(2) 0.0722(2) 0.61116(14) 0.0180(4) Uani d . 1
H H4 0.5220 0.1470 0.6392 0.022 Uiso calc R 1
C C19 0.5288(2) -0.0505(2) 0.65850(16) 0.0181(5) Uani d . 1
C C20 0.4247(2) -0.0834(3) 0.71030(16) 0.0195(5) Uani d . 1
H H20A 0.4321 -0.1662 0.7411 0.023 Uiso calc R 1
C C21 0.3007(2) -0.0103(3) 0.72645(17) 0.0206(5) Uani d . 1
C C26 0.2345(3) -0.0382(3) 0.80772(18) 0.0259(5) Uani d . 1
H H26A 0.2678 -0.1053 0.8472 0.031 Uiso calc R 1
C C25 0.1213(3) 0.0305(3) 0.83142(19) 0.0311(6) Uani d . 1
H H25A 0.0788 0.0118 0.8874 0.037 Uiso calc R 1
C C24 0.0700(3) 0.1266(3) 0.7736(2) 0.0295(6) Uani d . 1
H H24A -0.0072 0.1745 0.7901 0.035 Uiso calc R 1
C C23 0.1318(3) 0.1525(3) 0.69133(19) 0.0275(6) Uani d . 1
H H23A 0.0954 0.2167 0.6510 0.033 Uiso calc R 1
C C22 0.2469(3) 0.0849(3) 0.66746(18) 0.0234(5) Uani d . 1
H H22A 0.2888 0.1034 0.6112 0.028 Uiso calc R 1
C C27 0.6482(2) -0.1379(2) 0.66125(16) 0.0191(5) Uani d . 1
O O6 0.63839(19) -0.25896(18) 0.67562(14) 0.0261(4) Uani d . 1
N N5 0.7663(2) -0.0786(2) 0.65227(14) 0.0204(4) Uani d . 1
H H5 0.7711 0.0071 0.6401 0.024 Uiso calc R 1
C C28 0.8853(2) -0.1562(3) 0.66268(17) 0.0218(5) Uani d . 1
H H28A 0.8822 -0.2042 0.7215 0.026 Uiso calc R 1
H H28B 0.9622 -0.0953 0.6643 0.026 Uiso calc R 1
C C29 0.9036(3) -0.2561(3) 0.58649(18) 0.0226(5) Uani d . 1
O O7 0.8448(2) -0.2556(2) 0.51565(14) 0.0361(5) Uani d . 1
O O8 0.99670(19) -0.3460(2) 0.60951(14) 0.0284(4) Uani d . 1
O O2 0.4264(2) 0.6598(2) 0.87350(13) 0.0333(5) Uani d . 1
C C5 0.3579(2) 0.5651(3) 0.89348(18) 0.0217(5) Uani d . 1
O O1 0.31083(19) 0.5358(2) 0.97633(12) 0.0254(4) Uani d . 1
C C1 0.3547(3) 0.6138(3) 1.05692(17) 0.0245(6) Uani d . 1
C C3 0.2766(4) 0.5513(5) 1.1327(2) 0.0560(11) Uani d . 1
H H3A 0.1822 0.5669 1.1224 0.084 Uiso calc R 1
H H3B 0.3031 0.5909 1.1909 0.084 Uiso calc R 1
H H3C 0.2936 0.4552 1.1341 0.084 Uiso calc R 1
C C2 0.3214(5) 0.7589(4) 1.0482(3) 0.0575(12) Uani d . 1
H H2A 0.3722 0.7979 0.9982 0.086 Uiso calc R 1
H H2B 0.3434 0.8049 1.1050 0.086 Uiso calc R 1
H H2C 0.2268 0.7687 1.0355 0.086 Uiso calc R 1
C C4 0.4998(3) 0.5885(5) 1.0718(2) 0.0533(12) Uani d . 1
H H4A 0.5501 0.6271 1.0215 0.080 Uiso calc R 1
H H4B 0.5158 0.4923 1.0745 0.080 Uiso calc R 1
H H4C 0.5278 0.6297 1.1292 0.080 Uiso calc R 1
C C30 1.0203(3) -0.4494(3) 0.5428(2) 0.0335(7) Uani d . 1
H H30A 1.0895 -0.5094 0.5652 0.050 Uiso calc R 1
H H30B 1.0486 -0.4087 0.4855 0.050 Uiso calc R 1
H H30C 0.9388 -0.5000 0.5327 0.050 Uiso calc R 1

loop_
_atom_site_aniso_label
_atom_site_aniso_U_11
_atom_site_aniso_U_22
_atom_site_aniso_U_33
_atom_site_aniso_U_12
_atom_site_aniso_U_13
_atom_site_aniso_U_23
N1 0.0244(10) 0.0276(11) 0.0209(10) 0.0016(9) 0.0043(8) -0.0047(10)
C6 0.0239(12) 0.0262(13) 0.0194(12) 0.0059(11) 0.0011(9) -0.0036(11)
C7 0.0211(12) 0.0156(11) 0.0160(10) 0.0010(9) 0.0008(9) -0.0015(9)
O3 0.0263(9) 0.0170(8) 0.0219(8) -0.0012(7) 0.0032(7) 0.0007(7)
N2 0.0204(10) 0.0136(9) 0.0250(10) 0.0013(8) -0.0001(8) -0.0002(9)
C8 0.0221(12) 0.0174(11) 0.0213(11) -0.0016(10) 0.0016(9) 0.0000(10)
C9 0.0233(12) 0.0182(12) 0.0252(12) -0.0018(10) 0.0013(10) 0.0030(10)
C10 0.0248(12) 0.0205(12) 0.0252(12) -0.0028(10) -0.0040(10) 0.0021(11)
C15 0.0267(14) 0.0325(14) 0.0397(16) 0.0025(12) -0.0053(12) -0.0028(13)
C14 0.0315(15) 0.0415(17) 0.0432(17) -0.0041(14) -0.0127(13) -0.0075(15)
C13 0.0432(17) 0.0315(15) 0.0328(15) -0.0055(14) -0.0077(13) -0.0043(13)
C12 0.0385(15) 0.0277(14) 0.0265(13) -0.0037(12) -0.0006(11) -0.0044(12)
C11 0.0291(13) 0.0264(13) 0.0234(12) -0.0054(11) 0.0002(10) -0.0005(11)
C16 0.0209(11) 0.0162(11) 0.0227(11) -0.0013(9) 0.0023(9) 0.0012(10)
O4 0.0238(8) 0.0181(8) 0.0320(10) 0.0026(7) 0.0002(8) -0.0007(8)
N3 0.0280(10) 0.0141(9) 0.0197(10) 0.0025(8) 0.0015(8) 0.0008(8)
C17 0.0291(12) 0.0148(11) 0.0192(11) -0.0020(10) 0.0008(10) 0.0004(10)
C18 0.0225(11) 0.0139(10) 0.0164(11) 0.0013(9) -0.0021(8) 0.0007(9)
O5 0.0288(9) 0.0200(8) 0.0177(8) -0.0015(7) -0.0008(7) -0.0034(8)
N4 0.0255(10) 0.0099(8) 0.0185(10) 0.0000(8) 0.0036(8) 0.0008(8)
C19 0.0248(11) 0.0129(10) 0.0167(10) -0.0025(9) -0.0010(9) -0.0003(9)
C20 0.0268(12) 0.0157(10) 0.0159(10) -0.0023(10) -0.0002(9) -0.0004(10)
C21 0.0230(11) 0.0194(12) 0.0192(11) -0.0035(9) 0.0008(9) -0.0012(10)
C26 0.0271(13) 0.0286(13) 0.0222(12) -0.0003(11) 0.0016(10) 0.0057(11)
C25 0.0271(13) 0.0416(17) 0.0245(12) -0.0008(12) 0.0056(10) 0.0057(13)
C24 0.0250(13) 0.0324(14) 0.0310(14) 0.0029(11) 0.0042(11) 0.0012(13)
C23 0.0258(12) 0.0281(13) 0.0287(13) 0.0029(11) -0.0008(10) 0.0057(12)
C22 0.0227(12) 0.0252(13) 0.0222(12) -0.0011(10) 0.0014(10) 0.0052(11)
C27 0.0264(12) 0.0140(11) 0.0168(10) 0.0004(10) 0.0021(9) 0.0008(9)
O6 0.0323(9) 0.0144(8) 0.0317(10) -0.0008(8) 0.0041(8) 0.0047(8)
N5 0.0240(10) 0.0150(9) 0.0221(10) -0.0005(8) 0.0000(8) -0.0003(9)
C28 0.0259(12) 0.0185(11) 0.0211(11) 0.0042(10) 0.0007(9) -0.0023(10)
C29 0.0253(12) 0.0190(11) 0.0234(12) 0.0029(10) 0.0039(10) 0.0003(11)
O7 0.0383(11) 0.0444(12) 0.0256(10) 0.0102(10) -0.0026(8) -0.0111(10)
O8 0.0335(10) 0.0222(9) 0.0295(9) 0.0097(8) 0.0041(8) -0.0018(9)
O2 0.0478(12) 0.0320(11) 0.0202(9) -0.0117(10) 0.0016(8) 0.0016(9)
C5 0.0240(12) 0.0223(12) 0.0187(11) 0.0045(10) 0.0030(9) 0.0008(10)
O1 0.0318(9) 0.0288(10) 0.0157(8) -0.0029(8) 0.0036(7) -0.0037(8)
C1 0.0286(13) 0.0293(14) 0.0156(11) 0.0020(11) -0.0001(10) -0.0031(11)
C3 0.077(3) 0.065(3) 0.0265(16) -0.030(2) 0.0223(17) -0.0123(18)
C2 0.106(3) 0.0331(18) 0.0335(17) 0.023(2) -0.022(2) -0.0103(15)
C4 0.0327(16) 0.100(4) 0.0267(15) 0.0134(19) -0.0029(12) -0.0195(19)
C30 0.0415(16) 0.0220(13) 0.0370(16) 0.0059(12) 0.0135(13) -0.0046(13)

loop_
_atom_type_symbol
_atom_type_description
_atom_type_scat_dispersion_real
_atom_type_scat_dispersion_imag
_atom_type_scat_source
C C 0.0181 0.0091 'International Tables Vol C Tables 4.2.6.8 and 6.1.1.4'
H H 0.0000 0.0000 'International Tables Vol C Tables 4.2.6.8 and 6.1.1.4'
N N 0.0311 0.0180 'International Tables Vol C Tables 4.2.6.8 and 6.1.1.4'
O O 0.0492 0.0322 'International Tables Vol C Tables 4.2.6.8 and 6.1.1.4'

loop_
_geom_angle_atom_site_label_1
_geom_angle_atom_site_label_2
_geom_angle_atom_site_label_3
_geom_angle
_geom_angle_publ_flag
C5 N1 C6 120.2(2) ?
C5 N1 H1 119.9 ?
C6 N1 H1 119.9 ?
N1 C6 C7 110.5(2) ?
N1 C6 H6A 109.5 ?
C7 C6 H6A 109.5 ?
N1 C6 H6B 109.5 ?
C7 C6 H6B 109.5 ?
H6A C6 H6B 108.1 ?
O3 C7 N2 122.6(2) ?
O3 C7 C6 120.1(2) ?
N2 C7 C6 117.2(2) ?
C7 N2 C8 121.1(2) ?
C7 N2 H2 119.5 ?
C8 N2 H2 119.5 ?
C9 C8 N2 124.1(2) y
C9 C8 C16 119.1(2) y
N2 C8 C16 116.7(2) y
C8 C9 C10 131.6(3) y
C8 C9 H9A 114.2 ?
C10 C9 H9A 114.2 ?
C15 C10 C11 117.8(3) ?
C15 C10 C9 117.1(3) ?
C11 C10 C9 125.1(2) ?
C14 C15 C10 121.4(3) ?
C14 C15 H15A 119.3 ?
C10 C15 H15A 119.3 ?
C13 C14 C15 120.4(3) ?
C13 C14 H14A 119.8 ?
C15 C14 H14A 119.8 ?
C14 C13 C12 119.1(3) ?
C14 C13 H13A 120.5 ?
C12 C13 H13A 120.5 ?
C13 C12 C11 121.2(3) ?
C13 C12 H12A 119.4 ?
C11 C12 H12A 119.4 ?
C12 C11 C10 120.1(3) ?
C12 C11 H11A 119.9 ?
C10 C11 H11A 119.9 ?
O4 C16 N3 121.9(2) ?
O4 C16 C8 122.1(2) ?
N3 C16 C8 116.0(2) ?
C16 N3 C17 120.7(2) ?
C16 N3 H3 119.7 ?
C17 N3 H3 119.7 ?
N3 C17 C18 114.6(2) ?
N3 C17 H17A 108.6 ?
C18 C17 H17A 108.6 ?
N3 C17 H17B 108.6 ?
C18 C17 H17B 108.6 ?
H17A C17 H17B 107.6 ?
O5 C18 N4 123.1(2) ?
O5 C18 C17 119.9(2) ?
N4 C18 C17 117.0(2) ?
C18 N4 C19 121.5(2) ?
C18 N4 H4 119.2 ?
C19 N4 H4 119.2 ?
C20 C19 N4 124.4(2) y
C20 C19 C27 118.5(2) y
N4 C19 C27 116.4(2) y
C19 C20 C21 129.7(2) y
C19 C20 H20A 115.1 ?
C21 C20 H20A 115.1 ?
C22 C21 C26 118.6(2) ?
C22 C21 C20 124.7(2) ?
C26 C21 C20 116.7(2) ?
C25 C26 C21 121.0(3) ?
C25 C26 H26A 119.5 ?
C21 C26 H26A 119.5 ?
C26 C25 C24 120.1(3) ?
C26 C25 H25A 120.0 ?
C24 C25 H25A 120.0 ?
C25 C24 C23 119.7(3) ?
C25 C24 H24A 120.2 ?
C23 C24 H24A 120.2 ?
C24 C23 C22 120.5(3) ?
C24 C23 H23A 119.7 ?
C22 C23 H23A 119.7 ?
C23 C22 C21 120.0(2) ?
C23 C22 H22A 120.0 ?
C21 C22 H22A 120.0 ?
O6 C27 N5 121.6(2) ?
O6 C27 C19 121.1(2) ?
N5 C27 C19 117.3(2) ?
C27 N5 C28 119.7(2) ?
C27 N5 H5 120.2 ?
C28 N5 H5 120.2 ?
N5 C28 C29 112.6(2) ?
N5 C28 H28A 109.1 ?
C29 C28 H28A 109.1 ?
N5 C28 H28B 109.1 ?
C29 C28 H28B 109.1 ?
H28A C28 H28B 107.8 ?
O7 C29 O8 124.5(3) ?
O7 C29 C28 125.3(2) ?
O8 C29 C28 110.2(2) ?
C29 O8 C30 115.3(2) ?
O2 C5 O1 126.6(3) ?
O2 C5 N1 123.1(2) ?
O1 C5 N1 110.2(2) ?
C5 O1 C1 120.1(2) ?
O1 C1 C2 112.1(2) ?
O1 C1 C4 108.4(2) ?
C2 C1 C4 113.3(4) ?
O1 C1 C3 102.4(2) ?
C2 C1 C3 110.5(3) ?
C4 C1 C3 109.7(3) ?
C1 C3 H3A 109.5 ?
C1 C3 H3B 109.5 ?
H3A C3 H3B 109.5 ?
C1 C3 H3C 109.5 ?
H3A C3 H3C 109.5 ?
H3B C3 H3C 109.5 ?
C1 C2 H2A 109.5 ?
C1 C2 H2B 109.5 ?
H2A C2 H2B 109.5 ?
C1 C2 H2C 109.5 ?
H2A C2 H2C 109.5 ?
H2B C2 H2C 109.5 ?
C1 C4 H4A 109.5 ?
C1 C4 H4B 109.5 ?
H4A C4 H4B 109.5 ?
C1 C4 H4C 109.5 ?
H4A C4 H4C 109.5 ?
H4B C4 H4C 109.5 ?
O8 C30 H30A 109.5 ?
O8 C30 H30B 109.5 ?
H30A C30 H30B 109.5 ?
O8 C30 H30C 109.5 ?
H30A C30 H30C 109.5 ?
H30B C30 H30C 109.5 ?

loop_
_geom_bond_atom_site_label_1
_geom_bond_atom_site_label_2
_geom_bond_distance
_geom_bond_publ_flag
N1 C5 1.362(4) ?
N1 C6 1.452(3) ?
N1 H1 0.8800 ?
C6 C7 1.521(3) ?
C6 H6A 0.9900 ?
C6 H6B 0.9900 ?
C7 O3 1.240(3) ?
C7 N2 1.345(3) ?
N2 C8 1.425(3) y
N2 H2 0.8800 ?
C8 C9 1.343(4) y
C8 C16 1.491(4) ?
C9 C10 1.462(4) ?
C9 H9A 0.9500 ?
C10 C15 1.398(4) ?
C10 C11 1.402(4) ?
C15 C14 1.384(5) ?
C15 H15A 0.9500 ?
C14 C13 1.378(5) ?
C14 H14A 0.9500 ?
C13 C12 1.385(4) ?
C13 H13A 0.9500 ?
C12 C11 1.387(4) ?
C12 H12A 0.9500 ?
C11 H11A 0.9500 ?
C16 O4 1.239(3) ?
C16 N3 1.352(3) ?
N3 C17 1.447(3) ?
N3 H3 0.8800 ?
C17 C18 1.517(3) ?
C17 H17A 0.9900 ?
C17 H17B 0.9900 ?
C18 O5 1.235(3) ?
C18 N4 1.351(3) ?
N4 C19 1.420(3) y
N4 H4 0.8800 ?
C19 C20 1.344(3) y
C19 C27 1.494(3) ?
C20 C21 1.474(3) ?
C20 H20A 0.9500 ?
C21 C22 1.399(4) ?
C21 C26 1.401(3) ?
C26 C25 1.383(4) ?
C26 H26A 0.9500 ?
C25 C24 1.386(4) ?
C25 H25A 0.9500 ?
C24 C23 1.388(4) ?
C24 H24A 0.9500 ?
C23 C22 1.395(4) ?
C23 H23A 0.9500 ?
C22 H22A 0.9500 ?
C27 O6 1.237(3) ?
C27 N5 1.343(3) ?
N5 C28 1.442(3) ?
N5 H5 0.8800 ?
C28 C29 1.515(4) ?
C28 H28A 0.9900 ?
C28 H28B 0.9900 ?
C29 O7 1.198(4) ?
C29 O8 1.347(3) ?
O8 C30 1.447(3) ?
O2 C5 1.214(3) ?
C5 O1 1.342(3) ?
O1 C1 1.486(3) ?
C1 C2 1.500(4) ?
C1 C4 1.506(4) ?
C1 C3 1.506(4) ?
C3 H3A 0.9800 ?
C3 H3B 0.9800 ?
C3 H3C 0.9800 ?
C2 H2A 0.9800 ?
C2 H2B 0.9800 ?
C2 H2C 0.9800 ?
C4 H4A 0.9800 ?
C4 H4B 0.9800 ?
C4 H4C 0.9800 ?
C30 H30A 0.9800 ?
C30 H30B 0.9800 ?
C30 H30C 0.9800 ?

loop_
_geom_hbond_atom_site_label_D
_geom_hbond_atom_site_label_H
_geom_hbond_atom_site_label_A
_geom_hbond_site_symmetry_A
_geom_hbond_distance_DH
_geom_hbond_distance_HA
_geom_hbond_distance_DA
_geom_hbond_angle_DHA
N4 H4 O3 . 0.88 1.99 2.836(3) 162
N5 H5 O4 . 0.88 2.18 3.047(3) 170
N2 H2 O6 1_565 0.88 1.89 2.738(3) 160
N3 H3 O5 2_656 0.88 2.04 2.857(3) 155
C4 H4C O3 2_657 0.98 2.50 3.422(4) 156
C30 H30B O4 2_746 0.98 2.48 3.419(4) 160
N3 H3 N2 . 0.88 2.43 2.771(3) 103
N4 H4 N3 . 0.88 2.39 2.742(3) 104
N5 H5 N4 . 0.88 2.45 2.795(3) 104
C11 H11A N2 . 0.95 2.51 3.100(4) 120
C22 H22A N4 . 0.95 2.58 3.105(3) 115
C2 H2A O2 . 0.98 2.36 2.955(5) 118
C4 H4A O2 . 0.98 2.53 3.089(4) 116
C9 H9A O4 . 0.95 2.48 2.848(3) 103
C11 H11A O2 . 0.95 2.58 3.412(4) 146
C20 H20A O6 . 0.95 2.48 2.839(3) 102

loop_
_geom_torsion_atom_site_label_1
_geom_torsion_atom_site_label_2
_geom_torsion_atom_site_label_3
_geom_torsion_atom_site_label_4
_geom_torsion
_geom_torsion_publ_flag
C6 N1 C5 O1 -176.7(2) y
N1 C5 O1 C1 173.6(2) y
C5 N1 C6 C7 88.3(3) y
N1 C6 C7 O3 65.9(3) ?
N1 C6 C7 N2 -112.9(2) y
O3 C7 N2 C8 1.7(4) ?
C6 C7 N2 C8 -179.6(2) y
C7 N2 C8 C9 -125.5(3) ?
C7 N2 C8 C16 56.8(3) y
N2 C8 C9 C10 1.2(5) y
C16 C8 C9 C10 178.9(3) ?
C8 C9 C10 C15 -164.4(3) y
C8 C9 C10 C11 14.6(5) y
C11 C10 C15 C14 -1.7(5) ?
C9 C10 C15 C14 177.4(3) ?
C10 C15 C14 C13 1.4(5) ?
C15 C14 C13 C12 -0.1(5) ?
C14 C13 C12 C11 -0.7(5) ?
C13 C12 C11 C10 0.4(5) ?
C15 C10 C11 C12 0.8(4) ?
C9 C10 C11 C12 -178.2(3) ?
C9 C8 C16 O4 25.5(4) y
N2 C8 C16 O4 -156.6(2) ?
C9 C8 C16 N3 -154.3(2) ?
N2 C8 C16 N3 23.5(3) y
O4 C16 N3 C17 5.9(4) ?
C8 C16 N3 C17 -174.2(2) y
C16 N3 C17 C18 65.6(3) y
N3 C17 C18 O5 -169.3(2) ?
N3 C17 C18 N4 9.9(3) y
O5 C18 N4 C19 13.8(4) ?
C17 C18 N4 C19 -165.4(2) y
C18 N4 C19 C20 -135.4(3) ?
C18 N4 C19 C27 54.2(3) y
N4 C19 C20 C21 4.0(4) y
C27 C19 C20 C21 174.3(2) ?
C19 C20 C21 C22 23.7(4) y
C19 C20 C21 C26 -155.4(3) y
C22 C21 C26 C25 -2.7(4) ?
C20 C21 C26 C25 176.4(3) ?
C21 C26 C25 C24 1.4(5) ?
C26 C25 C24 C23 0.7(5) ?
C25 C24 C23 C22 -1.6(4) ?
C24 C23 C22 C21 0.3(4) ?
C26 C21 C22 C23 1.9(4) ?
C20 C21 C22 C23 -177.2(2) ?
C20 C19 C27 O6 30.7(4) y
N4 C19 C27 O6 -158.3(2) ?
C20 C19 C27 N5 -145.9(2) ?
N4 C19 C27 N5 25.1(3) y
O6 C27 N5 C28 -2.2(4) ?
C19 C27 N5 C28 174.4(2) y
C27 N5 C28 C29 68.2(3) y
N5 C28 C29 O7 14.8(4) ?
N5 C28 C29 O8 -165.5(2) y
O7 C29 O8 C30 -2.0(4) ?
C28 C29 O8 C30 178.3(2) y
C6 N1 C5 O2 4.3(4) ?
O2 C5 O1 C1 -7.5(4) ?
C5 O1 C1 C2 60.1(4) ?
C5 O1 C1 C4 -65.6(3) ?
C5 O1 C1 C3 178.5(3) ?

loop_
_cod_related_entry_id
_cod_related_entry_database
_cod_related_entry_code
1 ChemSpider 21185632
